data_8107559
loop_
_publ_author_name
'Jin, Shouwen'
'Zhang, Qiong'
'Zhen, Yaoqi'
'Shi, Chengzhe'
'Wang, Daqi'

_publ_section_title
;
 The crystal structure of 5,7-dinitropyrazolo[5,1-b]quinazolin-9(4H)-one,
 C10H5N5O5
;
_journal_issue 4
_journal_name_full 'Zeitschrift f\"ur Kristallographie - New Crystal Structures'
_journal_page_first 775
_journal_page_last 777
_journal_paper_doi 10.1515/ncrs-2023-0202
_journal_volume 238
_journal_year 2023
_chemical_formula_moiety 'C10 H5 N5 O5'
_chemical_formula_sum 'C10 H5 N5 O5'
_chemical_formula_weight 275.19
_space_group_IT_number 14
_space_group_name_Hall '-P 2ybc'
_space_group_name_H-M_alt 'P 1 21/c 1'
_symmetry_cell_setting monoclinic
_symmetry_space_group_name_H-M 'P 1 21/c 1'
_atom_sites_solution_hydrogens geom
_atom_sites_solution_primary direct
_atom_sites_solution_secondary difmap
_cell_angle_alpha 90.00
_cell_angle_beta 102.972(5)
_cell_angle_gamma 90.00
_cell_formula_units_Z 4
_cell_length_a 10.9546(11)
_cell_length_b 7.3433(8)
_cell_length_c 13.2567(15)
_cell_measurement_reflns_used 1303
_cell_measurement_temperature 298(2)
_cell_measurement_theta_max 28.238
_cell_measurement_theta_min 3.154
_cell_volume 1039.19(19)
_computing_cell_refinement 'Bruker SAINT (Bruker, 2002)'
_computing_data_collection 'Bruker SMART (Bruker, 2002)'
_computing_data_reduction 'Bruker SAINT (Bruker, 2002)'
_computing_molecular_graphics 'SHELXTL (Sheldrick, 2008)'
_computing_publication_material 'SHELXTL (Sheldrick, 2008)'
_computing_structure_refinement 'SHELXL-97 (Sheldrick, 2008)'
_computing_structure_solution 'SHELXS-97 (Sheldrick, 2008)'
_diffrn_ambient_temperature 298(2)
_diffrn_measured_fraction_theta_full 0.994
_diffrn_measured_fraction_theta_max 0.994
_diffrn_measurement_device_type 'CCD area detector'
_diffrn_measurement_method 'phi and omega scans'
_diffrn_radiation_monochromator graphite
_diffrn_radiation_source 'fine-focus sealed tube'
_diffrn_radiation_type MoK\a
_diffrn_radiation_wavelength 0.71073
_diffrn_reflns_av_R_equivalents 0.1007
_diffrn_reflns_av_sigmaI/netI 0.0962
_diffrn_reflns_limit_h_max 13
_diffrn_reflns_limit_h_min -10
_diffrn_reflns_limit_k_max 7
_diffrn_reflns_limit_k_min -8
_diffrn_reflns_limit_l_max 15
_diffrn_reflns_limit_l_min -15
_diffrn_reflns_number 4720
_diffrn_reflns_theta_full 25.02
_diffrn_reflns_theta_max 25.02
_diffrn_reflns_theta_min 3.15
_exptl_absorpt_coefficient_mu 0.146
_exptl_absorpt_correction_T_max 0.9856
_exptl_absorpt_correction_T_min 0.9440
_exptl_absorpt_correction_type multi-scan
_exptl_absorpt_process_details 'sadabs; Bruker, 2002'
_exptl_crystal_colour colorless
_exptl_crystal_density_diffrn 1.759
_exptl_crystal_density_method 'not measured'
_exptl_crystal_description block
_exptl_crystal_F_000 560
_exptl_crystal_size_max 0.40
_exptl_crystal_size_mid 0.27
_exptl_crystal_size_min 0.10
_refine_diff_density_max 0.210
_refine_diff_density_min -0.319
_refine_diff_density_rms 0.064
_refine_ls_extinction_method none
_refine_ls_goodness_of_fit_ref 1.011
_refine_ls_hydrogen_treatment constr
_refine_ls_matrix_type full
_refine_ls_number_parameters 181
_refine_ls_number_reflns 1822
_refine_ls_number_restraints 0
_refine_ls_restrained_S_all 1.011
_refine_ls_R_factor_all 0.0959
_refine_ls_R_factor_gt 0.0630
_refine_ls_shift/su_max 0.000
_refine_ls_shift/su_mean 0.000
_refine_ls_structure_factor_coef Fsqd
_refine_ls_weighting_details 'calc w=1/[\s^2^(Fo^2^)+(0.0706P)^2^+0.0000P] where P=(Fo^2^+2Fc^2^)/3'
_refine_ls_weighting_scheme calc
_refine_ls_wR_factor_gt 0.1489
_refine_ls_wR_factor_ref 0.1622
_reflns_number_gt 1198
_reflns_number_total 1822
_reflns_threshold_expression >2sigma(I)
_cod_data_source_file suppl_j_ncrs-2023-0202_suppl_001.cif
_cod_data_source_block 2
_cod_depositor_comments
;
The following automatic conversions were performed:

data item '_symmetry_cell_setting' value 'Monoclinic' was changed to
'monoclinic' in accordance with the built-in table derived from the
CIF Core dictionary named 'cif_core.dic' version 2.4.5 last updated
on 2014-11-21.

Automatic conversion script
Id: cif_fix_values 8738 2021-04-28 16:35:53Z antanas 
;
_cod_original_sg_symbol_H-M 'P2(1)/c  '
_cod_database_code 8107559

loop_
_symmetry_equiv_pos_as_xyz
'x, y, z'
'-x, y+1/2, -z+1/2'
'-x, -y, -z'
'x, -y-1/2, z-1/2'

loop_
_atom_site_label
_atom_site_type_symbol
_atom_site_fract_x
_atom_site_fract_y
_atom_site_fract_z
_atom_site_U_iso_or_equiv
_atom_site_adp_type
_atom_site_occupancy
_atom_site_symmetry_multiplicity
_atom_site_calc_flag
_atom_site_refinement_flags
_atom_site_disorder_assembly
_atom_site_disorder_group
N1 N -0.0591(2) 0.1999(3) 0.56412(16) 0.0263(6) Uani 1 1 d . . .
N2 N -0.1695(2) 0.1107(4) 0.56298(19) 0.0342(7) Uani 1 1 d . . .
N3 N 0.0647(2) 0.3139(3) 0.45404(17) 0.0274(6) Uani 1 1 d . . .
H3 H 0.0744 0.3353 0.3925 0.033 Uiso 1 1 calc R . .
N4 N 0.2916(2) 0.5086(4) 0.4287(2) 0.0373(7) Uani 1 1 d . . .
N5 N 0.4350(3) 0.5120(5) 0.8014(2) 0.0489(8) Uani 1 1 d . . .
O1 O 0.00120(18) 0.2210(4) 0.73773(15) 0.0458(7) Uani 1 1 d . . .
O2 O 0.2145(2) 0.4646(3) 0.35048(16) 0.0498(7) Uani 1 1 d . . .
O3 O 0.3864(2) 0.5937(4) 0.42782(18) 0.0565(8) Uani 1 1 d . . .
O4 O 0.5207(3) 0.6098(4) 0.7905(2) 0.0747(10) Uani 1 1 d . . .
O5 O 0.4281(2) 0.4410(5) 0.8821(2) 0.0702(9) Uani 1 1 d . . .
C1 C -0.2157(3) 0.0822(4) 0.4633(2) 0.0337(8) Uani 1 1 d . . .
H1 H -0.2912 0.0225 0.4381 0.040 Uiso 1 1 calc R . .
C2 C -0.1408(3) 0.1497(4) 0.3993(2) 0.0309(8) Uani 1 1 d . . .
H2 H -0.1558 0.1449 0.3275 0.037 Uiso 1 1 calc R . .
C3 C -0.0407(2) 0.2244(4) 0.4668(2) 0.0243(7) Uani 1 1 d . . .
C4 C 0.0239(3) 0.2515(4) 0.6550(2) 0.0280(7) Uani 1 1 d . . .
C5 C 0.1371(2) 0.3389(4) 0.6372(2) 0.0255(7) Uani 1 1 d . . .
C6 C 0.1542(2) 0.3694(4) 0.5367(2) 0.0247(7) Uani 1 1 d . . .
C7 C 0.2660(3) 0.4597(4) 0.5284(2) 0.0293(8) Uani 1 1 d . . .
C8 C 0.3546(3) 0.5083(4) 0.6143(2) 0.0340(8) Uani 1 1 d . . .
H8 H 0.4278 0.5661 0.6072 0.041 Uiso 1 1 calc R . .
C9 C 0.3357(3) 0.4722(5) 0.7099(2) 0.0338(8) Uani 1 1 d . . .
C10 C 0.2265(3) 0.3925(4) 0.7230(2) 0.0316(8) Uani 1 1 d . . .
H10 H 0.2130 0.3749 0.7891 0.038 Uiso 1 1 calc R . .

loop_
_atom_site_aniso_label
_atom_site_aniso_U_11
_atom_site_aniso_U_22
_atom_site_aniso_U_33
_atom_site_aniso_U_23
_atom_site_aniso_U_13
_atom_site_aniso_U_12
N1 0.0265(13) 0.0350(17) 0.0187(12) 0.0010(11) 0.0078(10) 0.0006(12)
N2 0.0249(13) 0.0415(18) 0.0370(15) 0.0027(13) 0.0089(11) -0.0011(13)
N3 0.0302(13) 0.0362(17) 0.0186(12) -0.0011(11) 0.0111(10) 0.0059(13)
N4 0.0319(15) 0.0446(18) 0.0410(17) 0.0087(14) 0.0203(13) 0.0094(14)
N5 0.0370(17) 0.063(2) 0.0407(18) -0.0084(16) -0.0038(14) 0.0014(17)
O1 0.0414(13) 0.077(2) 0.0220(12) 0.0052(11) 0.0131(10) -0.0042(12)
O2 0.0578(15) 0.0662(19) 0.0285(13) -0.0035(12) 0.0163(12) -0.0113(14)
O3 0.0312(13) 0.082(2) 0.0631(17) 0.0150(15) 0.0248(12) -0.0034(13)
O4 0.0480(16) 0.093(3) 0.075(2) -0.0114(17) -0.0032(14) -0.0272(17)
O5 0.0551(17) 0.110(3) 0.0364(15) 0.0037(16) -0.0087(12) -0.0045(16)
C1 0.0314(16) 0.035(2) 0.0337(18) -0.0045(15) 0.0051(14) 0.0012(16)
C2 0.0320(16) 0.035(2) 0.0253(15) -0.0039(14) 0.0059(13) 0.0047(16)
C3 0.0230(15) 0.0288(18) 0.0228(15) 0.0001(13) 0.0085(12) 0.0064(13)
C4 0.0296(16) 0.038(2) 0.0174(15) 0.0018(13) 0.0071(12) 0.0081(15)
C5 0.0261(15) 0.0264(18) 0.0244(15) 0.0007(13) 0.0063(12) 0.0085(14)
C6 0.0248(15) 0.0303(19) 0.0208(14) 0.0025(13) 0.0093(12) 0.0120(14)
C7 0.0259(16) 0.037(2) 0.0291(16) 0.0005(14) 0.0139(13) 0.0036(15)
C8 0.0233(16) 0.038(2) 0.0427(19) 0.0020(16) 0.0110(14) 0.0069(15)
C9 0.0254(16) 0.040(2) 0.0329(17) -0.0042(15) -0.0005(13) 0.0065(15)
C10 0.0321(17) 0.037(2) 0.0251(16) 0.0010(14) 0.0053(13) 0.0055(15)

loop_
_atom_type_symbol
_atom_type_description
_atom_type_scat_dispersion_real
_atom_type_scat_dispersion_imag
_atom_type_scat_source
C C 0.0033 0.0016 'International Tables Vol C Tables 4.2.6.8 and 6.1.1.4'
H H 0.0000 0.0000 'International Tables Vol C Tables 4.2.6.8 and 6.1.1.4'
N N 0.0061 0.0033 'International Tables Vol C Tables 4.2.6.8 and 6.1.1.4'
O O 0.0106 0.0060 'International Tables Vol C Tables 4.2.6.8 and 6.1.1.4'

loop_
_geom_angle_atom_site_label_1
_geom_angle_atom_site_label_2
_geom_angle_atom_site_label_3
_geom_angle
_geom_angle_site_symmetry_1
_geom_angle_site_symmetry_3
C3 N1 N2 111.7(2) . .
C3 N1 C4 125.3(2) . .
N2 N1 C4 122.9(2) . .
C1 N2 N1 103.0(2) . .
C6 N3 C3 121.3(2) . .
C6 N3 H3 119.4 . .
C3 N3 H3 119.4 . .
O3 N4 O2 123.7(3) . .
O3 N4 C7 118.4(3) . .
O2 N4 C7 117.8(3) . .
O5 N5 O4 124.4(3) . .
O5 N5 C9 117.7(3) . .
O4 N5 C9 117.9(3) . .
N2 C1 C2 114.0(3) . .
N2 C1 H1 123.0 . .
C2 C1 H1 123.0 . .
C3 C2 C1 103.9(3) . .
C3 C2 H2 128.1 . .
C1 C2 H2 128.1 . .
N1 C3 C2 107.4(2) . .
N1 C3 N3 119.2(2) . .
C2 C3 N3 133.4(3) . .
O1 C4 N1 120.9(3) . .
O1 C4 C5 125.9(3) . .
N1 C4 C5 113.2(2) . .
C10 C5 C6 121.0(3) . .
C10 C5 C4 117.6(3) . .
C6 C5 C4 121.4(3) . .
N3 C6 C5 119.5(2) . .
N3 C6 C7 123.8(2) . .
C5 C6 C7 116.7(3) . .
C8 C7 C6 121.4(3) . .
C8 C7 N4 116.5(3) . .
C6 C7 N4 122.1(3) . .
C9 C8 C7 119.9(3) . .
C9 C8 H8 120.1 . .
C7 C8 H8 120.1 . .
C8 C9 C10 121.4(3) . .
C8 C9 N5 119.6(3) . .
C10 C9 N5 119.0(3) . .
C9 C10 C5 119.5(3) . .
C9 C10 H10 120.2 . .
C5 C10 H10 120.2 . .

loop_
_geom_bond_atom_site_label_1
_geom_bond_atom_site_label_2
_geom_bond_distance
_geom_bond_site_symmetry_2
N1 C3 1.362(3) .
N1 N2 1.373(3) .
N1 C4 1.389(3) .
N2 C1 1.321(4) .
N3 C6 1.358(3) .
N3 C3 1.372(4) .
N3 H3 0.8600 .
N4 O3 1.215(3) .
N4 O2 1.225(3) .
N4 C7 1.455(4) .
N5 O5 1.207(4) .
N5 O4 1.216(4) .
N5 C9 1.466(4) .
O1 C4 1.199(3) .
C1 C2 1.396(4) .
C1 H1 0.9300 .
C2 C3 1.365(4) .
C2 H2 0.9300 .
C4 C5 1.462(4) .
C5 C10 1.381(4) .
C5 C6 1.404(4) .
C6 C7 1.419(4) .
C7 C8 1.368(4) .
C8 C9 1.356(4) .
C8 H8 0.9300 .
C9 C10 1.377(4) .
C10 H10 0.9300 .

loop_
_geom_hbond_atom_site_label_D
_geom_hbond_atom_site_label_H
_geom_hbond_atom_site_label_A
_geom_hbond_distance_DH
_geom_hbond_distance_HA
_geom_hbond_distance_DA
_geom_hbond_angle_DHA
_geom_hbond_site_symmetry_A
N3 H3 O1 0.86 2.07 2.807(3) 143.2 4_565
N3 H3 O2 0.86 1.99 2.610(3) 128.3 .

loop_
_geom_torsion_atom_site_label_1
_geom_torsion_atom_site_label_2
_geom_torsion_atom_site_label_3
_geom_torsion_atom_site_label_4
_geom_torsion
_geom_torsion_site_symmetry_1
_geom_torsion_site_symmetry_2
_geom_torsion_site_symmetry_3
_geom_torsion_site_symmetry_4
C3 N1 N2 C1 0.3(3) . . . .
C4 N1 N2 C1 -177.6(3) . . . .
N1 N2 C1 C2 -0.4(4) . . . .
N2 C1 C2 C3 0.3(4) . . . .
N2 N1 C3 C2 -0.1(3) . . . .
C4 N1 C3 C2 177.8(3) . . . .
N2 N1 C3 N3 179.1(3) . . . .
C4 N1 C3 N3 -3.1(4) . . . .
C1 C2 C3 N1 -0.1(3) . . . .
C1 C2 C3 N3 -179.1(3) . . . .
C6 N3 C3 N1 3.7(4) . . . .
C6 N3 C3 C2 -177.4(3) . . . .
C3 N1 C4 O1 -178.4(3) . . . .
N2 N1 C4 O1 -0.7(5) . . . .
C3 N1 C4 C5 0.4(4) . . . .
N2 N1 C4 C5 178.0(3) . . . .
O1 C4 C5 C10 -0.3(5) . . . .
N1 C4 C5 C10 -178.9(3) . . . .
O1 C4 C5 C6 -179.6(3) . . . .
N1 C4 C5 C6 1.7(4) . . . .
C3 N3 C6 C5 -1.7(4) . . . .
C3 N3 C6 C7 178.9(3) . . . .
C10 C5 C6 N3 179.6(3) . . . .
C4 C5 C6 N3 -1.1(4) . . . .
C10 C5 C6 C7 -1.0(4) . . . .
C4 C5 C6 C7 178.3(3) . . . .
N3 C6 C7 C8 -178.2(3) . . . .
C5 C6 C7 C8 2.4(4) . . . .
N3 C6 C7 N4 3.0(5) . . . .
C5 C6 C7 N4 -176.5(3) . . . .
O3 N4 C7 C8 -2.5(4) . . . .
O2 N4 C7 C8 179.1(3) . . . .
O3 N4 C7 C6 176.4(3) . . . .
O2 N4 C7 C6 -2.0(4) . . . .
C6 C7 C8 C9 -0.8(5) . . . .
N4 C7 C8 C9 178.1(3) . . . .
C7 C8 C9 C10 -2.3(5) . . . .
C7 C8 C9 N5 175.4(3) . . . .
O5 N5 C9 C8 -163.0(3) . . . .
O4 N5 C9 C8 14.8(5) . . . .
O5 N5 C9 C10 14.8(5) . . . .
O4 N5 C9 C10 -167.5(3) . . . .
C8 C9 C10 C5 3.6(5) . . . .
N5 C9 C10 C5 -174.1(3) . . . .
C6 C5 C10 C9 -1.9(5) . . . .
C4 C5 C10 C9 178.7(3) . . . .
